data_2007879
loop_
_publ_author_name
'Ricardo Baggio'
'Leandro L. Aimar'
'Rita H. de Rossi'
'Leopoldo Suescun'

_publ_section_title
;
 5-<i>R</i>-3<i>H</i>-1,2-Dithiole-3-thione (<i>R</i> = Ethylthio and
 Methylthio)
;
_journal_issue 12
_journal_name_full 'Acta Crystallographica Section C'
_journal_page_first 1902
_journal_page_last 1905
_journal_paper_doi 10.1107/S0108270198007793
_journal_volume 54
_journal_year 1998
_chemical_formula_moiety 'C4 H4 S4'
_chemical_formula_sum 'C4 H4 S4'
_chemical_formula_weight 180.31
_chemical_melting_point .165E-164
_chemical_name_systematic
;
 5-methylthio-3H-1,2-dithiole-3-thione
;
_space_group_IT_number 14
_symmetry_cell_setting monoclinic
_symmetry_space_group_name_Hall '-P 2yn'
_symmetry_space_group_name_H-M 'P 1 21/n 1'
_audit_creation_method SHELXL
_cell_angle_alpha 90.00
_cell_angle_beta 100.74(3)
_cell_angle_gamma 90.00
_cell_formula_units_Z 4
_cell_length_a 8.831(2)
_cell_length_b 7.454(2)
_cell_length_c 10.769(2)
_cell_measurement_reflns_used 25
_cell_measurement_temperature 293(2)
_cell_measurement_theta_max 12.5
_cell_measurement_theta_min 7.5
_cell_volume 696.5(3)
_computing_cell_refinement
;
MSC/AFC Diffractometer Control Software
;
_computing_data_collection
;
MSC/AFC Diffractometer Control Software (Molecular Structure
Corporation, 1988)
;
_computing_data_reduction
;
MSC/AFC Diffractometer Control Software
;
_computing_molecular_graphics 'XP in SHELXTL/PC( Sheldrick, 1994)'
_computing_publication_material
;
PARST (Nardelli, 1983) and
CSD (Allen & Kennard, 1993)
;
_computing_structure_refinement 'SHELXL97 (Sheldrick, 1997)'
_computing_structure_solution 'SHELXS97 (Sheldrick, 1990)'
_diffrn_ambient_temperature 293(2)
_diffrn_measured_fraction_theta_full 0.93
_diffrn_measured_fraction_theta_max 0.93
_diffrn_measurement_device 'Rigaku AFC7S'
_diffrn_measurement_method \w/2\q
_diffrn_radiation_monochromator graphite
_diffrn_radiation_source 'fine-focus sealed tube'
_diffrn_radiation_type MoK\a
_diffrn_radiation_wavelength 0.71073
_diffrn_reflns_av_R_equivalents 0.015
_diffrn_reflns_av_sigmaI/netI 0.030
_diffrn_reflns_limit_h_max 11
_diffrn_reflns_limit_h_min 0
_diffrn_reflns_limit_k_max 9
_diffrn_reflns_limit_k_min 0
_diffrn_reflns_limit_l_max 13
_diffrn_reflns_limit_l_min -13
_diffrn_reflns_number 1693
_diffrn_reflns_theta_full 27.50
_diffrn_reflns_theta_max 27.50
_diffrn_reflns_theta_min 2.74
_diffrn_standards_decay_% <2
_diffrn_standards_interval_count 98
_diffrn_standards_number 2
_exptl_absorpt_coefficient_mu 1.250
_exptl_absorpt_correction_T_max 0.86
_exptl_absorpt_correction_T_min 0.82
_exptl_absorpt_correction_type ' \y_scan (Molecular Structure Corporation, 1988)'
_exptl_crystal_colour 'brownish orange'
_exptl_crystal_density_diffrn 1.720
_exptl_crystal_density_method not_measured
_exptl_crystal_description Blocks
_exptl_crystal_F_000 368
_exptl_crystal_size_max 0.16
_exptl_crystal_size_mid 0.14
_exptl_crystal_size_min 0.12
_refine_diff_density_max 0.45
_refine_diff_density_min -0.42
_refine_ls_extinction_method none
_refine_ls_goodness_of_fit_all 1.10
_refine_ls_goodness_of_fit_obs 1.12
_refine_ls_hydrogen_treatment H_atoms_riding
_refine_ls_matrix_type full
_refine_ls_number_parameters 73
_refine_ls_number_reflns 1594
_refine_ls_number_restraints 0
_refine_ls_restrained_S_all 1.109
_refine_ls_restrained_S_obs 1.12
_refine_ls_R_factor_all 0.0457
_refine_ls_R_factor_obs 0.0328
_refine_ls_shift/esd_max <0.01
_refine_ls_shift/esd_mean <0.01
_refine_ls_structure_factor_coef Fsqd
_refine_ls_weighting_details 'w = 1/[\s^2^(Fo^2^)+(0.051P)^2^+0.255P] where P=(Fo^2^+2Fc^2^)/3'
_refine_ls_weighting_scheme calc
_refine_ls_wR_factor_all 0.0963
_refine_ls_wR_factor_obs 0.0876
_reflns_number_observed 1278
_reflns_number_total 1594
_reflns_observed_criterion I>2\s(I)
_cod_data_source_file bk1396.cif
_cod_data_source_block 3
_cod_depositor_comments
;
The following automatic conversions were performed:
'_symmetry_cell_setting' value 'Monoclinic' changed to 'monoclinic'
according to '/home/saulius/struct/CIF-dictionaries/cif_core.dic'
dictionary named 'cif_core.dic' version 2.4.1 from
2010-06-29.

'_geom_bond_publ_flag' value 'Y' changed to 'y' according to
'/home/saulius/struct/CIF-dictionaries/cif_core.dic' dictionary named
'cif_core.dic' version 2.4.1 from 2010-06-29 (8 times).

Automatic conversion script
Id: cif_fix_enum 1527 2010-12-29 10:47:43Z saulius 

The following automatic conversions were performed:

'_symmetry_cell_setting' value 'Monoclinic' changed to 'monoclinic'
according to /home/saulius/struct/CIF-dictionaries/cif_core.dic
dictionary named 'cif_core.dic' version 2.4.1 from
2010-06-29.

'_geom_bond_publ_flag' value 'Y' changed to 'y'
according to /home/saulius/struct/CIF-dictionaries/cif_core.dic
dictionary named 'cif_core.dic' version 2.4.1 from 2010-06-29 (8
times).

'_geom_torsion_publ_flag' value 'N' changed to 'n' according
to /home/saulius/struct/CIF-dictionaries/cif_core.dic dictionary
named 'cif_core.dic' version 2.4.1 from 2010-06-29 (11 times).

Automatic conversion script
Id: cif_fix_values 1715 2011-07-08 13:25:40Z adriana 

The following automatic conversions were performed:

'_refine_ls_weighting_scheme' value 'calc w =
1/[\s^2^(Fo^2^)+(0.051P)^2^+0.255P] where P=(Fo^2^+2Fc^2^)/3' was
changed to 'calc'. New tag '_refine_ls_weighting_details' was
created. The value of the new tag was set to 'w =
1/[\s^2^(Fo^2^)+(0.051P)^2^+0.255P] where P=(Fo^2^+2Fc^2^)/3'.

Automatic conversion script
Id: cif_fix_values 3143 2015-03-26 13:38:13Z robertas 
;
_cod_original_cell_volume 696.5(2)
_cod_original_sg_symbol_H-M 'P 21/n'
_cod_database_code 2007879

loop_
_symmetry_equiv_pos_as_xyz
'x, y, z'
'-x+1/2, y+1/2, -z+1/2'
'-x, -y, -z'
'x-1/2, -y-1/2, z-1/2'

loop_
_atom_site_label
_atom_site_fract_x
_atom_site_fract_y
_atom_site_fract_z
_atom_site_U_iso_or_equiv
_atom_site_adp_type
_atom_site_calc_flag
_atom_site_refinement_flags
_atom_site_occupancy
_atom_site_disorder_assembly
_atom_site_disorder_group
_atom_site_type_symbol
S1 0.53388(6) 0.03621(9) 0.26287(6) 0.03901(18) Uani d . 1 . . S
S2 0.31380(6) 0.10161(9) 0.28357(6) 0.04029(18) Uani d . 1 . . S
C3 0.3638(3) 0.2379(3) 0.4160(2) 0.0320(5) Uani d . 1 . . C
C4 0.5239(2) 0.2522(3) 0.4575(2) 0.0351(5) Uani d . 1 . . C
H4A 0.5641 0.3203 0.5284 0.042 Uiso calc R 1 . . H
C5 0.6196(3) 0.1637(3) 0.3916(2) 0.0332(5) Uani d . 1 . . C
S6 0.22108(7) 0.33401(9) 0.47409(6) 0.04063(18) Uani d . 1 . . S
S7 0.81784(7) 0.18180(10) 0.43026(6) 0.04360(19) Uani d . 1 . . S
C8 0.8829(3) 0.0341(4) 0.3198(3) 0.0455(6) Uani d . 1 . . C
H8A 0.8427 0.0738 0.2352 0.059 Uiso calc R 1 . . H
H8B 0.8473 -0.0854 0.3310 0.059 Uiso calc R 1 . . H
H8C 0.9935 0.0350 0.3339 0.059 Uiso calc R 1 . . H

loop_
_atom_site_aniso_label
_atom_site_aniso_U_11
_atom_site_aniso_U_22
_atom_site_aniso_U_33
_atom_site_aniso_U_12
_atom_site_aniso_U_13
_atom_site_aniso_U_23
S1 0.0281(3) 0.0479(4) 0.0414(3) -0.0011(2) 0.0073(2) -0.0087(3)
S2 0.0254(3) 0.0530(4) 0.0416(3) -0.0031(2) 0.0038(2) -0.0108(3)
C3 0.0291(10) 0.0340(11) 0.0330(11) -0.0004(9) 0.0058(8) 0.0017(9)
C4 0.0303(11) 0.0395(12) 0.0340(12) -0.0032(10) 0.0022(9) -0.0045(9)
C5 0.0254(10) 0.0361(11) 0.0368(11) -0.0033(9) 0.0023(8) 0.0023(9)
S6 0.0310(3) 0.0501(4) 0.0417(3) 0.0038(2) 0.0094(2) -0.0032(3)
S7 0.0241(3) 0.0548(4) 0.0501(4) -0.0016(2) 0.0024(2) -0.0073(3)
C8 0.0284(11) 0.0591(16) 0.0493(14) 0.0041(11) 0.0082(10) -0.0015(12)

loop_
_atom_type_symbol
_atom_type_description
_atom_type_scat_dispersion_real
_atom_type_scat_dispersion_imag
_atom_type_scat_source
C C 0.0033 0.0016 'International Tables Vol C Tables 4.2.6.8 and 6.1.1.4'
H H 0.0000 0.0000 'International Tables Vol C Tables 4.2.6.8 and 6.1.1.4'
S S 0.1246 0.1234 'International Tables Vol C Tables 4.2.6.8 and 6.1.1.4'

loop_
_geom_angle_atom_site_label_1
_geom_angle_atom_site_label_2
_geom_angle_atom_site_label_3
_geom_angle
_geom_angle_publ_flag
C5 S1 S2 93.67(8) n
C3 S2 S1 97.28(8) n
C4 C3 S6 129.31(18) n
C4 C3 S2 113.05(17) n
S6 C3 S2 117.63(13) n
C5 C4 C3 118.7(2) n
C4 C5 S7 122.22(18) n
C4 C5 S1 117.28(17) n
S7 C5 S1 120.47(14) n
C5 S7 C8 103.17(12) n

loop_
_geom_bond_atom_site_label_1
_geom_bond_atom_site_label_2
_geom_bond_site_symmetry_2
_geom_bond_distance
_geom_bond_publ_flag
S1 C5 . 1.735(2) y
S1 S2 . 2.0558(9) y
S2 C3 . 1.740(2) y
C3 C4 . 1.406(3) y
C3 S6 . 1.669(2) y
C4 C5 . 1.369(3) y
C5 S7 . 1.727(2) y
S7 C8 . 1.792(3) y

loop_
_geom_contact_atom_site_label_1
_geom_contact_atom_site_label_2
_geom_contact_distance
_geom_contact_site_symmetry_2
_geom_contact_publ_flag
S1 S6 3.3850(10) 2_555 yes
S2 S6 3.4070(10) 2_555 yes
S6 S7 3.7800(10) 5_555 yes
S2 S6 3.3840(10) 2_545 yes
S1 S6 3.4220(10) 2_545 yes
S6 S7 3.6830(10) 1_455 yes
S1 S7 3.7460(10) 2_645 yes
S6 S7 3.7860(10) 3_666 yes
S1 S6 3.9060(10) 4_665 yes
S2 S2 3.9280(10) 2_545 yes

loop_
_geom_torsion_atom_site_label_1
_geom_torsion_atom_site_label_2
_geom_torsion_atom_site_label_3
_geom_torsion_atom_site_label_4
_geom_torsion
_geom_torsion_publ_flag
C5 S1 S2 C3 -0.43(11) n
S1 S2 C3 C4 -0.13(18) n
S1 S2 C3 S6 178.96(12) n
S6 C3 C4 C5 -178.08(19) n
S2 C3 C4 C5 0.9(3) n
C3 C4 C5 S7 176.69(17) n
C3 C4 C5 S1 -1.3(3) n
S2 S1 C5 C4 1.00(19) n
S2 S1 C5 S7 -177.06(13) n
C4 C5 S7 C8 177.7(2) n
S1 C5 S7 C8 -4.34(18) n

loop_
_cod_related_entry_id
_cod_related_entry_database
_cod_related_entry_code
1 ChemSpider 30652216
